data_1546568
loop_
_publ_author_name
'Gunawardana, C. A.'
'Desper, J.'
'Sinha, A. S.'
'&#x00D0;akovi\'c, M.'
'Aaker\"oy, C. B.'

_publ_section_title
;
 Competition and selectivity in supramolecular synthesis: structural
 landscape around 1-(pyridylmethyl)-2,2&#x2032;-biimidazoles
;
_journal_name_full 'Faraday Discuss.'
_journal_paper_doi 10.1039/C7FD00080D
_journal_year 2017
_chemical_formula_moiety 'C12 H11 N5, C7 H6 O2'
_chemical_formula_sum 'C19 H17 N5 O2'
_chemical_formula_weight 347.38
_space_group_crystal_system triclinic
_space_group_IT_number 2
_space_group_name_Hall '-P 1'
_space_group_name_H-M_alt 'P -1'
_symmetry_space_group_name_Hall '-P 1'
_symmetry_space_group_name_H-M 'P -1'
_atom_sites_solution_hydrogens mixed
_atom_sites_solution_primary direct
_atom_sites_solution_secondary difmap
_audit_update_record
;
2017-02-17 deposited with the CCDC.
2017-04-04 downloaded from the CCDC.
;
_cell_angle_alpha 96.6910(10)
_cell_angle_beta 95.6860(10)
_cell_angle_gamma 100.6030(10)
_cell_formula_units_Z 2
_cell_length_a 6.42690(10)
_cell_length_b 9.9656(2)
_cell_length_c 13.5194(3)
_cell_measurement_reflns_used 9764
_cell_measurement_temperature 296.(2)
_cell_measurement_theta_max 70.04
_cell_measurement_theta_min 3.32
_cell_volume 838.84(3)
_computing_cell_refinement 'Bruker SAINT'
_computing_data_collection 'Bruker MicroStar'
_computing_data_reduction 'Bruker SAINT'
_computing_molecular_graphics 'Bruker SHELXTL'
_computing_publication_material 'Bruker SHELXTL'
_computing_structure_refinement 'SHELXL-2014/7 (Sheldrick, 2014)'
_computing_structure_solution 'SHELXS-97 (Sheldrick 2008)'
_diffrn_ambient_temperature 296.(2)
_diffrn_measured_fraction_theta_full 'ACTA 50'
_diffrn_measured_fraction_theta_max 0.937
_diffrn_measurement_device_type 'Bruker MicroStar APEX-II CCD'
_diffrn_measurement_method '\f and \w scans'
_diffrn_radiation_monochromator graphite
_diffrn_radiation_source 'Fine-focus sealed tube'
_diffrn_radiation_type CuK\a
_diffrn_radiation_wavelength 1.54178
_diffrn_reflns_av_R_equivalents 0.6116
_diffrn_reflns_av_unetI/netI 0.0272
_diffrn_reflns_limit_h_max 7
_diffrn_reflns_limit_h_min -7
_diffrn_reflns_limit_k_max 12
_diffrn_reflns_limit_k_min -12
_diffrn_reflns_limit_l_max 16
_diffrn_reflns_limit_l_min 0
_diffrn_reflns_number 2977
_diffrn_reflns_theta_full 'ACTA 50'
_diffrn_reflns_theta_max 69.93
_diffrn_reflns_theta_min 3.32
_exptl_absorpt_coefficient_mu 0.761
_exptl_absorpt_correction_T_max 0.95
_exptl_absorpt_correction_T_min 0.89
_exptl_absorpt_correction_type multi-scan
_exptl_absorpt_process_details SADABS
_exptl_crystal_colour violet
_exptl_crystal_density_diffrn 1.375
_exptl_crystal_density_method 'not measured'
_exptl_crystal_description Parallelepiped
_exptl_crystal_F_000 364
_exptl_crystal_size_max 0.160
_exptl_crystal_size_mid 0.130
_exptl_crystal_size_min 0.065
_refine_diff_density_max 0.358
_refine_diff_density_min -0.289
_refine_ls_extinction_coef 0.0190(16)
_refine_ls_extinction_method 'SHELXL-2014/7 (Sheldrick 2014'
_refine_ls_goodness_of_fit_ref 1.133
_refine_ls_hydrogen_treatment mixed
_refine_ls_matrix_type full
_refine_ls_number_parameters 244
_refine_ls_number_reflns 2977
_refine_ls_number_restraints 1
_refine_ls_restrained_S_all 1.136
_refine_ls_R_factor_all 0.0421
_refine_ls_R_factor_gt 0.0415
_refine_ls_shift/su_max 0.000
_refine_ls_shift/su_mean 0.000
_refine_ls_structure_factor_coef Fsqd
_refine_ls_weighting_details 'w=1/[\s^2^(Fo^2^)+(0.0571P)^2^+0.2635P] where P=(Fo^2^+2Fc^2^)/3'
_refine_ls_weighting_scheme calc
_refine_ls_wR_factor_gt 0.1034
_refine_ls_wR_factor_ref 0.1038
_reflns_number_gt 2905
_reflns_number_total 2977
_reflns_threshold_expression 'I > 2\s(I)'
_cod_data_source_file c7fd00080d2.cif
_cod_data_source_block A3HBD1
_cod_database_code 1546568

loop_
_space_group_symop_operation_xyz
'x, y, z'
'-x, -y, -z'

loop_
_atom_site_type_symbol
_atom_site_label
_atom_site_fract_x
_atom_site_fract_y
_atom_site_fract_z
_atom_site_U_iso_or_equiv
_atom_site_adp_type
_atom_site_calc_flag
_atom_site_refinement_flags_adp
_atom_site_refinement_flags_posn
_atom_site_occupancy
C C1 0.33135(18) 0.51442(11) 0.13247(8) 0.0132(3) Uani d . . 1
N N2 0.17008(15) 0.58037(10) 0.12737(7) 0.0150(2) Uani d . . 1
C C3 0.21882(19) 0.68400(12) 0.20767(9) 0.0166(3) Uani d . . 1
H H3 0.1341 0.7479 0.2232 0.02 Uiso calc U R 1
C C4 0.40742(19) 0.68020(12) 0.26101(9) 0.0162(3) Uani d . . 1
H H4 0.4741 0.7389 0.3184 0.019 Uiso calc U R 1
N N5 0.48002(15) 0.57154(10) 0.21267(7) 0.0141(2) Uani d . . 1
C C6 0.68852(18) 0.53968(12) 0.24042(9) 0.0163(3) Uani d . . 1
H H6A 0.7891 0.6254 0.2637 0.02 Uiso calc U R 1
H H6B 0.7356 0.4966 0.1808 0.02 Uiso calc U R 1
C C7 0.69602(19) 0.44652(12) 0.32042(8) 0.0153(3) Uani d . . 1
C C8 0.5179(2) 0.37805(13) 0.35677(9) 0.0195(3) Uani d . . 1
H H8 0.3822 0.3892 0.333 0.023 Uiso calc U R 1
C C9 0.5448(2) 0.29253(13) 0.42923(9) 0.0211(3) Uani d . . 1
H H9 0.4245 0.2472 0.4534 0.025 Uiso calc U R 1
N N10 0.73630(17) 0.27270(10) 0.46565(7) 0.0189(2) Uani d . . 1
C C11 0.9079(2) 0.33901(12) 0.43021(9) 0.0200(3) Uani d . . 1
H H11 1.0417 0.3256 0.4549 0.024 Uiso calc U R 1
C C12 0.89525(19) 0.42607(13) 0.35887(9) 0.0189(3) Uani d . . 1
H H12 1.0185 0.4708 0.3366 0.023 Uiso calc U R 1
C C13 0.34542(18) 0.39479(11) 0.06280(8) 0.0135(3) Uani d . . 1
H H14 0.082(3) 0.3788(16) -0.0344(12) 0.023(4) Uiso d . . 1
N N14 0.19017(16) 0.34249(10) -0.01502(7) 0.0153(2) Uani d . . 1
C C15 0.2482(2) 0.22860(12) -0.06345(9) 0.0179(3) Uani d . . 1
H H15 0.1741 0.1707 -0.1198 0.021 Uiso calc U R 1
C C16 0.4362(2) 0.21773(12) -0.01226(9) 0.0184(3) Uani d . . 1
H H16 0.5127 0.1495 -0.0288 0.022 Uiso calc U R 1
N N17 0.49741(16) 0.32139(10) 0.06726(7) 0.0167(2) Uani d . . 1
C C18 0.03947(19) 0.00451(11) 0.68931(8) 0.0147(3) Uani d . . 1
C C19 -0.1242(2) -0.05238(12) 0.74143(9) 0.0187(3) Uani d . . 1
H H19 -0.2615 -0.0371 0.7261 0.022 Uiso calc U R 1
C C20 -0.0826(2) -0.13184(13) 0.81623(10) 0.0220(3) Uani d . . 1
H H20 -0.1916 -0.1686 0.8515 0.026 Uiso calc U R 1
C C21 0.1210(2) -0.15626(12) 0.83832(9) 0.0201(3) Uani d . . 1
H H21 0.1483 -0.2101 0.888 0.024 Uiso calc U R 1
C C22 0.2844(2) -0.10022(12) 0.78629(9) 0.0183(3) Uani d . . 1
H H22 0.4211 -0.1167 0.8012 0.022 Uiso calc U R 1
C C23 0.24433(19) -0.01983(12) 0.71217(9) 0.0160(3) Uani d . . 1
H H23 0.3542 0.0179 0.6777 0.019 Uiso calc U R 1
C C24 -0.00142(19) 0.09565(11) 0.61203(8) 0.0150(3) Uani d . . 1
H H25 -0.230(3) 0.162(2) 0.5457(16) 0.060(6) Uiso d . D 1
O O25 -0.20454(14) 0.09776(9) 0.58985(6) 0.0198(2) Uani d . D 1
O O26 0.14294(14) 0.16378(9) 0.57624(6) 0.0214(2) Uani d . . 1

loop_
_atom_site_aniso_label
_atom_site_aniso_U_11
_atom_site_aniso_U_22
_atom_site_aniso_U_33
_atom_site_aniso_U_12
_atom_site_aniso_U_13
_atom_site_aniso_U_23
C1 0.0116(5) 0.0150(5) 0.0136(5) 0.0014(4) 0.0015(4) 0.0059(4)
N2 0.0140(5) 0.0159(5) 0.0156(5) 0.0040(4) 0.0013(4) 0.0030(4)
C3 0.0172(6) 0.0155(5) 0.0181(6) 0.0050(4) 0.0032(4) 0.0021(4)
C4 0.0176(6) 0.0146(5) 0.0155(6) 0.0012(4) 0.0018(4) 0.0014(4)
N5 0.0129(5) 0.0149(5) 0.0146(5) 0.0022(4) 0.0004(4) 0.0047(4)
C6 0.0113(6) 0.0192(6) 0.0181(6) 0.0019(4) -0.0008(4) 0.0052(4)
C7 0.0169(6) 0.0152(5) 0.0130(6) 0.0038(4) -0.0007(4) -0.0001(4)
C8 0.0157(6) 0.0248(6) 0.0197(6) 0.0068(5) 0.0015(5) 0.0065(5)
C9 0.0196(6) 0.0257(6) 0.0208(6) 0.0070(5) 0.0047(5) 0.0088(5)
N10 0.0217(6) 0.0207(5) 0.0154(5) 0.0074(4) 0.0008(4) 0.0035(4)
C11 0.0167(6) 0.0217(6) 0.0211(6) 0.0059(5) -0.0032(5) 0.0029(5)
C12 0.0143(6) 0.0202(6) 0.0218(6) 0.0024(5) -0.0005(5) 0.0048(5)
C13 0.0125(5) 0.0148(5) 0.0142(5) 0.0024(4) 0.0021(4) 0.0067(4)
N14 0.0154(5) 0.0159(5) 0.0152(5) 0.0052(4) 0.0001(4) 0.0030(4)
C15 0.0222(6) 0.0166(6) 0.0154(6) 0.0058(5) 0.0023(4) 0.0011(4)
C16 0.0213(6) 0.0170(6) 0.0198(6) 0.0085(5) 0.0053(5) 0.0044(4)
N17 0.0158(5) 0.0173(5) 0.0186(5) 0.0053(4) 0.0032(4) 0.0053(4)
C18 0.0172(6) 0.0122(5) 0.0136(6) 0.0027(4) 0.0003(4) -0.0002(4)
C19 0.0137(6) 0.0201(6) 0.0232(6) 0.0040(5) 0.0011(5) 0.0060(5)
C20 0.0176(6) 0.0237(6) 0.0271(7) 0.0035(5) 0.0059(5) 0.0118(5)
C21 0.0222(6) 0.0191(6) 0.0209(6) 0.0059(5) 0.0014(5) 0.0085(5)
C22 0.0159(6) 0.0184(6) 0.0211(6) 0.0059(5) -0.0003(5) 0.0031(5)
C23 0.0151(6) 0.0150(5) 0.0178(6) 0.0025(4) 0.0033(4) 0.0018(4)
C24 0.0175(6) 0.0141(5) 0.0132(6) 0.0047(4) 0.0003(4) -0.0007(4)
O25 0.0181(5) 0.0238(5) 0.0195(4) 0.0072(3) 0.0013(3) 0.0082(3)
O26 0.0198(5) 0.0242(5) 0.0216(5) 0.0032(4) 0.0031(3) 0.0102(3)

loop_
_atom_type_symbol
_atom_type_description
_atom_type_scat_dispersion_real
_atom_type_scat_dispersion_imag
_atom_type_scat_source
C C 0.0181 0.0091 'International Tables Vol C Tables 4.2.6.8 and 6.1.1.4'
H H 0.0000 0.0000 'International Tables Vol C Tables 4.2.6.8 and 6.1.1.4'
N N 0.0311 0.0180 'International Tables Vol C Tables 4.2.6.8 and 6.1.1.4'
O O 0.0492 0.0322 'International Tables Vol C Tables 4.2.6.8 and 6.1.1.4'

loop_
_geom_angle_atom_site_label_1
_geom_angle_atom_site_label_2
_geom_angle_atom_site_label_3
_geom_angle
N2 C1 N5 111.33(10)
N2 C1 C13 124.25(10)
N5 C1 C13 124.41(11)
C1 N2 C3 105.15(10)
C4 C3 N2 110.71(10)
C4 C3 H3 124.6
N2 C3 H3 124.6
C3 C4 N5 105.93(10)
C3 C4 H4 127.0
N5 C4 H4 127.0
C1 N5 C4 106.87(9)
C1 N5 C6 129.23(10)
C4 N5 C6 123.60(10)
N5 C6 C7 115.11(9)
N5 C6 H6A 108.5
C7 C6 H6A 108.5
N5 C6 H6B 108.5
C7 C6 H6B 108.5
H6A C6 H6B 107.5
C8 C7 C12 117.93(11)
C8 C7 C6 124.38(10)
C12 C7 C6 117.68(10)
C7 C8 C9 119.12(11)
C7 C8 H8 120.4
C9 C8 H8 120.4
N10 C9 C8 122.78(11)
N10 C9 H9 118.6
C8 C9 H9 118.6
C9 N10 C11 117.87(10)
N10 C11 C12 123.02(11)
N10 C11 H11 118.5
C12 C11 H11 118.5
C11 C12 C7 119.30(11)
C11 C12 H12 120.4
C7 C12 H12 120.4
N17 C13 N14 112.05(10)
N17 C13 C1 126.64(11)
N14 C13 C1 121.27(11)
C13 N14 C15 106.52(10)
C13 N14 H14 126.8(10)
C15 N14 H14 126.4(10)
C16 C15 N14 106.04(10)
C16 C15 H15 127.0
N14 C15 H15 127.0
C15 C16 N17 110.71(10)
C15 C16 H16 124.6
N17 C16 H16 124.6
C13 N17 C16 104.68(10)
C23 C18 C19 119.56(11)
C23 C18 C24 119.87(10)
C19 C18 C24 120.53(11)
C20 C19 C18 120.13(11)
C20 C19 H19 119.9
C18 C19 H19 119.9
C21 C20 C19 120.09(11)
C21 C20 H20 120.0
C19 C20 H20 120.0
C20 C21 C22 119.98(11)
C20 C21 H21 120.0
C22 C21 H21 120.0
C23 C22 C21 120.21(11)
C23 C22 H22 119.9
C21 C22 H22 119.9
C22 C23 C18 120.03(11)
C22 C23 H23 120.0
C18 C23 H23 120.0
O26 C24 O25 124.22(10)
O26 C24 C18 122.20(11)
O25 C24 C18 113.54(10)
C24 O25 H25 113.7(13)

loop_
_geom_bond_atom_site_label_1
_geom_bond_atom_site_label_2
_geom_bond_distance
C1 N2 1.3259(15)
C1 N5 1.3651(15)
C1 C13 1.4531(17)
N2 C3 1.3767(15)
C3 C4 1.3568(17)
C3 H3 0.93
C4 N5 1.3780(15)
C4 H4 0.93
N5 C6 1.4567(15)
C6 C7 1.5080(16)
C6 H6A 0.97
C6 H6B 0.97
C7 C8 1.3855(17)
C7 C12 1.3929(16)
C8 C9 1.3897(17)
C8 H8 0.93
C9 N10 1.3374(16)
C9 H9 0.93
N10 C11 1.3388(16)
C11 C12 1.3766(17)
C11 H11 0.93
C12 H12 0.93
C13 N17 1.3246(15)
C13 N14 1.3590(15)
N14 C15 1.3738(15)
N14 H14 0.874(17)
C15 C16 1.3601(17)
C15 H15 0.93
C16 N17 1.3732(16)
C16 H16 0.93
C18 C23 1.3936(17)
C18 C19 1.3948(17)
C18 C24 1.4967(15)
C19 C20 1.3899(17)
C19 H19 0.93
C20 C21 1.3844(18)
C20 H20 0.93
C21 C22 1.3901(17)
C21 H21 0.93
C22 C23 1.3872(17)
C22 H22 0.93
C23 H23 0.93
C24 O26 1.2205(15)
C24 O25 1.3147(14)
O25 H25 0.949(19)

loop_
_geom_hbond_atom_site_label_D
_geom_hbond_atom_site_label_H
_geom_hbond_atom_site_label_A
_geom_hbond_site_symmetry_A
_geom_hbond_distance_DH
_geom_hbond_distance_HA
_geom_hbond_distance_DA
_geom_hbond_angle_DHA
N14 H14 N2 2_565 0.874(17) 2.080(17) 2.9136(14) 159.4(14)
O25 H25 N10 1_455 0.949(19) 1.660(19) 2.6082(13) 177.(2)

loop_
_geom_torsion_atom_site_label_1
_geom_torsion_atom_site_label_2
_geom_torsion_atom_site_label_3
_geom_torsion_atom_site_label_4
_geom_torsion
N5 C1 N2 C3 0.15(12)
C13 C1 N2 C3 178.88(10)
C1 N2 C3 C4 -0.27(12)
N2 C3 C4 N5 0.29(13)
N2 C1 N5 C4 0.03(12)
C13 C1 N5 C4 -178.71(10)
N2 C1 N5 C6 -173.73(10)
C13 C1 N5 C6 7.54(18)
C3 C4 N5 C1 -0.19(12)
C3 C4 N5 C6 174.00(10)
C1 N5 C6 C7 -99.33(13)
C4 N5 C6 C7 87.86(13)
N5 C6 C7 C8 8.99(17)
N5 C6 C7 C12 -172.27(10)
C12 C7 C8 C9 -0.08(18)
C6 C7 C8 C9 178.66(11)
C7 C8 C9 N10 -0.21(19)
C8 C9 N10 C11 0.16(18)
C9 N10 C11 C12 0.20(18)
N10 C11 C12 C7 -0.49(19)
C8 C7 C12 C11 0.41(17)
C6 C7 C12 C11 -178.41(11)
N2 C1 C13 N17 -176.57(10)
N5 C1 C13 N17 2.01(18)
N2 C1 C13 N14 0.78(17)
N5 C1 C13 N14 179.35(10)
N17 C13 N14 C15 -0.30(12)
C1 C13 N14 C15 -178.00(10)
C13 N14 C15 C16 0.03(12)
N14 C15 C16 N17 0.23(13)
N14 C13 N17 C16 0.43(12)
C1 C13 N17 C16 177.98(11)
C15 C16 N17 C13 -0.41(13)
C23 C18 C19 C20 0.54(18)
C24 C18 C19 C20 -177.11(11)
C18 C19 C20 C21 -0.85(19)
C19 C20 C21 C22 0.59(19)
C20 C21 C22 C23 -0.01(18)
C21 C22 C23 C18 -0.30(18)
C19 C18 C23 C22 0.03(17)
C24 C18 C23 C22 177.69(10)
C23 C18 C24 O26 -9.12(17)
C19 C18 C24 O26 168.52(11)
C23 C18 C24 O25 172.94(10)
C19 C18 C24 O25 -9.43(15)
